data_1531772
loop_
_publ_author_name
'Leineweber, A.'
'Fauth, F.'
'Jacobs, H.'
'Allenspach, P.'
'Essmann, R.'
'Fischer, P.'

_publ_section_title
;
 Co (N H3)2 Cl2 and Co (N D3)2 Cl2: order-disorder behaviour of N (H, D)3
 and antiferromagnetic structure
;
_journal_name_full 'Zeitschrift fuer Anorganische und Allgemeine Chemie'
_journal_page_first 2063
_journal_page_last 2069
_journal_volume 627
_journal_year 2001
_chemical_formula_sum 'Cl2 Co D6 N2'
_chemical_name_systematic '(Co (N D3)2) Cl2'
_space_group_IT_number 65
_symmetry_space_group_name_Hall '-C 2 2'
_symmetry_space_group_name_H-M 'C m m m'
_cell_angle_alpha 90
_cell_angle_beta 90
_cell_angle_gamma 90
_cell_formula_units_Z 2
_cell_length_a 8.0586
_cell_length_b 8.0585
_cell_length_c 3.7409
_cell_volume 242.935
_citation_journal_id_ASTM ZAACAB
_cod_data_source_file Leineweber_ZAACAB_2001_20.cif
_cod_data_source_block D6Cl2Co1N2
_cod_original_cell_volume 242.9349
_cod_original_formula_sum 'D6 Cl2 Co1 N2'
_cod_database_code 1531772

loop_
_symmetry_equiv_pos_as_xyz
x,y,z
-x,-y,z
x,-y,-z
-x,y,-z
-x,-y,-z
x,y,-z
-x,y,z
x,-y,z
x+1/2,y+1/2,z
-x+1/2,-y+1/2,z
x+1/2,-y+1/2,-z
-x+1/2,y+1/2,-z
-x+1/2,-y+1/2,-z
x+1/2,y+1/2,-z
-x+1/2,y+1/2,z
x+1/2,-y+1/2,z

loop_
_atom_site_label
_atom_site_type_symbol
_atom_site_fract_x
_atom_site_fract_y
_atom_site_fract_z
_atom_site_occupancy
_atom_site_U_iso_or_equiv
N1 N-3 0 0.2545 0 1 0.0
Cl1 Cl-1 0.2188 0 0.5 1 0.0
Co1 Co+2 0 0 0 1 0.0
D1 D+1 0.0793 0.3082 0.169 0.75 0.0
